data_7221381
loop_
_publ_author_name
'Stoeger, W.'

_publ_section_title
;
 Die Kristallstrukturen von Tl Pb I3 und Tl4 Pb I6
;
_journal_name_full
;
Zeitschrift fuer Naturforschung, Teil B. Anorganische Chemie, Organische 
Chemie (2,1947-32,1977)
;
_journal_page_first 975
_journal_page_last 981
_journal_volume 32
_journal_year 1977
_chemical_formula_sum 'I3 Pb Tl'
_chemical_name_systematic 'Pb Tl I3'
_space_group_IT_number 63
_symmetry_space_group_name_Hall '-C 2c 2'
_symmetry_space_group_name_H-M 'C m c m'
_cell_angle_alpha 90
_cell_angle_beta 90
_cell_angle_gamma 90
_cell_formula_units_Z 4
_cell_length_a 4.625
_cell_length_b 14.885
_cell_length_c 11.857
_cell_volume 816.273
_citation_journal_id_ASTM ZENBAX
_cod_data_source_file Stoeger_ZENBAX_1977_641.cif
_cod_data_source_block I3Pb1Tl1
_cod_original_cell_volume 816.2729
_cod_original_formula_sum 'I3 Pb1 Tl1'
_cod_database_code 7221381

loop_
_symmetry_equiv_pos_as_xyz
x,y,z
-x,-y,z+1/2
x,-y,-z
-x,y,-z+1/2
-x,-y,-z
x,y,-z-1/2
-x,y,z
x,-y,z-1/2
x+1/2,y+1/2,z
-x+1/2,-y+1/2,z+1/2
x+1/2,-y+1/2,-z
-x+1/2,y+1/2,-z+1/2
-x+1/2,-y+1/2,-z
x+1/2,y+1/2,-z-1/2
-x+1/2,y+1/2,z
x+1/2,-y+1/2,z-1/2

loop_
_atom_site_label
_atom_site_type_symbol
_atom_site_fract_x
_atom_site_fract_y
_atom_site_fract_z
_atom_site_occupancy
_atom_site_U_iso_or_equiv
I2 I-1 0 0.9224 0.25 1 0.0
Tl1 Tl+1 0 0.2489 0.25 1 0.0
I1 I-1 0 0.6436 0.0565 1 0.0
Pb1 Pb+2 0 0 0 1 0.0
